data_7228003
loop_
_publ_author_name
'Tang, Yu-Huan'
'Wu, Xin'
'Wang, Fei'
'Zhang, Jian'

_publ_section_title
;
 Sythesis of Zeolite-like Metal-organic Frameworks from a Dual-ligand
 Strategy
;
_journal_name_full CrystEngComm
_journal_paper_doi 10.1039/C7CE00332C
_journal_year 2017
_chemical_formula_sum 'C15 H18 N7 O6 Zn2'
_chemical_formula_weight 523.10
_space_group_crystal_system monoclinic
_space_group_IT_number 14
_space_group_name_Hall '-P 2ybc'
_space_group_name_H-M_alt 'P 1 21/c 1'
_symmetry_space_group_name_Hall '-P 2ybc'
_symmetry_space_group_name_H-M 'P 1 21/c 1'
_atom_sites_solution_hydrogens mixed
_audit_creation_method SHELXL-2014/6
_audit_update_record
;
2017-03-31 deposited with the CCDC.
2017-04-05 downloaded from the CCDC.
;
_cell_angle_alpha 90
_cell_angle_beta 97.092(3)
_cell_angle_gamma 90
_cell_formula_units_Z 4
_cell_length_a 7.7565(2)
_cell_length_b 16.3013(5)
_cell_length_c 18.1525(5)
_cell_measurement_reflns_used 4432
_cell_measurement_temperature 100
_cell_measurement_theta_max 73.0470
_cell_measurement_theta_min 4.9190
_cell_volume 2277.66(11)
_computing_cell_refinement 'CrysAlisPro 1.171.38.41 (Rigaku OD, 2015)'
_computing_data_collection 'CrysAlisPro 1.171.38.41 (Rigaku OD, 2015)'
_computing_data_reduction 'CrysAlisPro 1.171.38.41 (Rigaku OD, 2015)'
_computing_molecular_graphics 'SHELXL-2014/6 (Sheldrick, 2014)'
_computing_publication_material 'SHELXL-2014/6 (Sheldrick, 2014)'
_computing_structure_refinement 'SHELXL-2014/6 (Sheldrick, 2014)'
_computing_structure_solution 'SHELXL-2014/6 (Sheldrick, 2014)'
_diffrn_ambient_temperature 100
_diffrn_measured_fraction_theta_full 1.000
_diffrn_measured_fraction_theta_max 0.998
_diffrn_measurement_device_type 'SuperNova, Dual, Cu at zero, Atlas'
_diffrn_measurement_method '\w scans'
_diffrn_radiation_type CuK\a
_diffrn_radiation_wavelength 1.54178
_diffrn_reflns_av_R_equivalents 0.0247
_diffrn_reflns_av_unetI/netI 0.0308
_diffrn_reflns_Laue_measured_fraction_full 1.000
_diffrn_reflns_Laue_measured_fraction_max 0.998
_diffrn_reflns_limit_h_max 9
_diffrn_reflns_limit_h_min -7
_diffrn_reflns_limit_k_max 19
_diffrn_reflns_limit_k_min -18
_diffrn_reflns_limit_l_max 21
_diffrn_reflns_limit_l_min -20
_diffrn_reflns_number 8823
_diffrn_reflns_point_group_measured_fraction_full 1.000
_diffrn_reflns_point_group_measured_fraction_max 0.998
_diffrn_reflns_theta_full 67.679
_diffrn_reflns_theta_max 68.493
_diffrn_reflns_theta_min 3.657
_diffrn_standards_decay_% none
_diffrn_standards_interval_count none
_diffrn_standards_interval_time none
_diffrn_standards_number none
_exptl_absorpt_coefficient_mu 2.981
_exptl_absorpt_correction_T_max 1.00000
_exptl_absorpt_correction_T_min 0.84220
_exptl_absorpt_correction_type multi-scan
_exptl_crystal_colour brown
_exptl_crystal_density_diffrn 1.525
_exptl_crystal_description block
_exptl_crystal_F_000 1060
_exptl_crystal_size_max 0.37
_exptl_crystal_size_mid 0.3
_exptl_crystal_size_min 0.28
_refine_diff_density_max 1.547
_refine_diff_density_min -0.595
_refine_diff_density_rms 0.135
_refine_ls_extinction_method none
_refine_ls_goodness_of_fit_ref 0.829
_refine_ls_hydrogen_treatment constr
_refine_ls_matrix_type full
_refine_ls_number_parameters 284
_refine_ls_number_reflns 4191
_refine_ls_number_restraints 13
_refine_ls_restrained_S_all 0.828
_refine_ls_R_factor_all 0.0683
_refine_ls_R_factor_gt 0.0645
_refine_ls_shift/su_max 0.053
_refine_ls_shift/su_mean 0.001
_refine_ls_structure_factor_coef Fsqd
_refine_ls_weighting_details 'w=1/[\s^2^(Fo^2^)+(0.1125P)^2^+30.5977P] where P=(Fo^2^+2Fc^2^)/3'
_refine_ls_weighting_scheme calc
_refine_ls_wR_factor_gt 0.1825
_refine_ls_wR_factor_ref 0.1852
_reflns_Friedel_coverage 0.000
_reflns_number_gt 3857
_reflns_number_total 4191
_reflns_threshold_expression 'I > 2\s(I)'
_cod_data_source_file c7ce00332c2.cif
_cod_data_source_block A_SQ
_cod_database_code 7228003
_shelx_space_group_comment
;
The symmetry employed for this shelxl refinement is uniquely defined
by the following loop, which should always be used as a source of
symmetry information in preference to the above space-group names.
They are only intended as comments.
;
_shelxl_version_number 2014/6

loop_
_space_group_symop_operation_xyz
'x, y, z'
'-x, y+1/2, -z+1/2'
'-x, -y, -z'
'x, -y-1/2, z-1/2'

loop_
_atom_site_label
_atom_site_type_symbol
_atom_site_fract_x
_atom_site_fract_y
_atom_site_fract_z
_atom_site_U_iso_or_equiv
_atom_site_adp_type
_atom_site_occupancy
_atom_site_site_symmetry_order
_atom_site_calc_flag
_atom_site_refinement_flags_posn
_atom_site_refinement_flags_adp
_atom_site_refinement_flags_occupancy
_atom_site_disorder_assembly
_atom_site_disorder_group
Zn1 Zn 0.23757(9) 0.82295(4) 0.26776(4) 0.0198(2) Uani 1 1 d . . . . .
Zn2 Zn -0.03729(9) 0.97303(4) 0.28908(4) 0.0203(2) Uani 1 1 d . . . . .
O2 O 0.1964(6) 0.6835(2) -0.1283(2) 0.0255(9) Uani 1 1 d . . . . .
O4 O 0.1317(5) 0.9243(2) 0.2329(2) 0.0238(8) Uani 1 1 d . . . . .
O1 O 0.0711(5) 0.5642(2) -0.1053(2) 0.0232(8) Uani 1 1 d . . . . .
N2 N 0.1809(6) 0.7180(3) 0.2159(2) 0.0213(9) Uani 1 1 d . . . . .
N6 N -0.5038(7) 0.8421(3) 0.2701(3) 0.0258(10) Uani 1 1 d . . . . .
C7 C 0.1294(7) 0.6448(3) 0.2399(3) 0.0213(11) Uani 1 1 d . . . . .
C1 C 0.1196(7) 0.6291(3) 0.1212(3) 0.0185(10) Uani 1 1 d . . . . .
N3 N -0.2488(6) 0.8995(3) 0.2778(3) 0.0251(10) Uani 1 1 d . . . . .
C10 C 0.1376(7) 0.6327(3) -0.0855(3) 0.0194(10) Uani 1 1 d . . . . .
N1 N 0.0931(6) 0.5888(3) 0.1865(2) 0.0191(9) Uani 1 1 d . . . . .
C2 C 0.1061(7) 0.6016(3) 0.0475(3) 0.0198(10) Uani 1 1 d . . . . .
H2 H 0.0689 0.5487 0.0346 0.024 Uiso 1 1 calc R U . . .
C4 C 0.2070(8) 0.7371(3) 0.0146(3) 0.0254(12) Uani 1 1 d . . . . .
H4 H 0.2365 0.7726 -0.0219 0.031 Uiso 1 1 calc R U . . .
C3 C 0.1505(7) 0.6567(3) -0.0055(3) 0.0197(10) Uani 1 1 d . . . . .
C6 C 0.1750(7) 0.7086(3) 0.1402(3) 0.0201(11) Uani 1 1 d . . . . .
C5 C 0.2194(9) 0.7640(4) 0.0868(3) 0.0287(13) Uani 1 1 d . . . . .
H5 H 0.2559 0.8170 0.0996 0.034 Uiso 1 1 calc R U . . .
O5 O -0.2067(10) 0.8284(4) 0.0154(4) 0.0669(17) Uani 1 1 d . . . . .
N7 N -0.3038(7) 0.7016(4) 0.0368(3) 0.0362(12) Uani 1 1 d . . . . .
N5 N -0.3902(7) 0.7885(4) 0.2499(4) 0.0418(14) Uani 1 1 d . . . . .
C15 C -0.2389(11) 0.7745(5) 0.0584(4) 0.0502(19) Uani 1 1 d . . . . .
H15 H -0.2170 0.7850 0.1091 0.060 Uiso 1 1 calc R U . . .
C13 C -0.3376(12) 0.6795(6) -0.0408(4) 0.054(2) Uani 1 1 d . . . . .
H13A H -0.3838 0.6249 -0.0452 0.081 Uiso 1 1 calc R U . . .
H13B H -0.4200 0.7172 -0.0659 0.081 Uiso 1 1 calc R U . . .
H13C H -0.2313 0.6819 -0.0627 0.081 Uiso 1 1 calc R U . . .
C11 C -0.4136(8) 0.9108(4) 0.2863(3) 0.0275(12) Uani 1 1 d . . . . .
N4 N -0.2356(8) 0.8208(3) 0.2546(4) 0.0451(15) Uani 1 1 d . . . . .
C14 C -0.3459(10) 0.6425(5) 0.0909(5) 0.0498(19) Uani 1 1 d . . . . .
H14A H -0.3909 0.5936 0.0660 0.075 Uiso 1 1 calc R U . . .
H14B H -0.2432 0.6293 0.1239 0.075 Uiso 1 1 calc R U . . .
H14C H -0.4318 0.6651 0.1189 0.075 Uiso 1 1 calc R U . . .
C12 C -0.4878(11) 0.9872(5) 0.3142(7) 0.066(3) Uani 1 1 d . . . . .
H12A H -0.6103 0.9802 0.3154 0.100 Uiso 1 1 calc R U . . .
H12B H -0.4324 0.9988 0.3634 0.100 Uiso 1 1 calc R U . . .
H12C H -0.4685 1.0320 0.2819 0.100 Uiso 1 1 calc R U . . .
O6 O 2.9906(13) 0.5442(5) 0.5670(5) 0.086(3) Uani 1 1 d G U . . .
H6A H 2.9848 0.5656 0.6093 0.128 Uiso 1 1 d G U . . .
H6B H 2.9205 0.5687 0.5345 0.128 Uiso 1 1 d G U . . .
O3 O 0.1480(8) 0.5381(3) 0.3265(3) 0.0486(13) Uani 0.310(19) 1 d . . P A 1
C8 C 0.1218(10) 0.6254(4) 0.3204(3) 0.0355(15) Uani 0.310(19) 1 d . U P A 1
C9 C 0.334(4) 0.6232(13) 0.3565(11) 0.045(6) Uani 0.310(19) 1 d . U P A 1
O3A O 0.1480(8) 0.5381(3) 0.3265(3) 0.0486(13) Uani 0.690(19) 1 d . . P A 2
C8A C 0.1218(10) 0.6254(4) 0.3204(3) 0.0355(15) Uani 0.690(19) 1 d . . P A 2
C9A C -0.0668(14) 0.6421(6) 0.3407(5) 0.039(3) Uani 0.690(19) 1 d . . P A 2

loop_
_atom_site_aniso_label
_atom_site_aniso_U_11
_atom_site_aniso_U_22
_atom_site_aniso_U_33
_atom_site_aniso_U_23
_atom_site_aniso_U_13
_atom_site_aniso_U_12
Zn1 0.0281(4) 0.0145(4) 0.0174(4) -0.0027(3) 0.0047(3) -0.0016(3)
Zn2 0.0277(4) 0.0147(4) 0.0185(4) -0.0003(3) 0.0029(3) 0.0038(3)
O2 0.041(2) 0.020(2) 0.0156(18) 0.0012(15) 0.0058(16) -0.0060(17)
O4 0.031(2) 0.0180(19) 0.0231(19) 0.0005(15) 0.0067(16) 0.0010(16)
O1 0.034(2) 0.0189(19) 0.0164(17) -0.0017(14) 0.0001(15) -0.0053(16)
N2 0.031(2) 0.015(2) 0.018(2) -0.0009(17) 0.0047(18) -0.0030(18)
N6 0.033(3) 0.016(2) 0.029(2) -0.0063(19) 0.006(2) -0.0011(19)
C7 0.028(3) 0.018(3) 0.019(3) -0.001(2) 0.005(2) 0.002(2)
C1 0.021(3) 0.017(3) 0.018(2) 0.001(2) 0.0028(19) 0.001(2)
N3 0.028(2) 0.021(2) 0.026(2) -0.0054(19) 0.0027(19) 0.0006(19)
C10 0.026(3) 0.013(2) 0.020(3) 0.002(2) 0.001(2) 0.003(2)
N1 0.025(2) 0.015(2) 0.018(2) -0.0004(17) 0.0042(17) -0.0056(18)
C2 0.024(3) 0.014(2) 0.020(3) 0.000(2) 0.000(2) -0.002(2)
C4 0.039(3) 0.018(3) 0.019(3) 0.002(2) 0.004(2) -0.004(2)
C3 0.022(3) 0.018(3) 0.019(3) -0.001(2) 0.002(2) 0.002(2)
C6 0.024(3) 0.017(3) 0.020(3) -0.004(2) 0.003(2) 0.001(2)
C5 0.048(4) 0.016(3) 0.023(3) -0.004(2) 0.007(2) -0.005(2)
O5 0.088(5) 0.047(3) 0.068(4) 0.003(3) 0.019(3) -0.018(3)
N7 0.032(3) 0.043(3) 0.034(3) 0.001(2) 0.006(2) 0.005(2)
N5 0.027(3) 0.029(3) 0.071(4) -0.009(3) 0.013(3) -0.003(2)
C15 0.056(5) 0.053(5) 0.043(4) -0.003(4) 0.011(3) 0.000(4)
C13 0.056(5) 0.065(5) 0.041(4) -0.010(4) 0.002(3) -0.008(4)
C11 0.025(3) 0.022(3) 0.035(3) -0.008(2) 0.000(2) 0.001(2)
N4 0.040(3) 0.018(3) 0.080(5) -0.016(3) 0.017(3) 0.001(2)
C14 0.043(4) 0.051(5) 0.056(5) 0.016(4) 0.010(3) 0.008(4)
C12 0.040(4) 0.040(5) 0.121(8) -0.037(5) 0.017(5) -0.006(4)
O6 0.123(7) 0.059(4) 0.086(5) 0.036(4) 0.054(5) 0.033(4)
O3 0.082(4) 0.032(3) 0.032(3) 0.005(2) 0.008(2) -0.007(3)
C8 0.070(5) 0.018(3) 0.019(3) 0.002(2) 0.007(3) -0.007(3)
C9 0.081(12) 0.025(11) 0.024(11) -0.008(8) -0.008(10) 0.012(11)
O3A 0.082(4) 0.032(3) 0.032(3) 0.005(2) 0.008(2) -0.007(3)
C8A 0.070(5) 0.018(3) 0.019(3) 0.002(2) 0.007(3) -0.007(3)
C9A 0.052(6) 0.037(6) 0.033(5) 0.008(4) 0.019(4) 0.006(5)

loop_
_atom_type_symbol
_atom_type_description
_atom_type_scat_dispersion_real
_atom_type_scat_dispersion_imag
_atom_type_scat_source
C C 0.0181 0.0091 'International Tables Vol C Tables 4.2.6.8 and 6.1.1.4'
H H 0.0000 0.0000 'International Tables Vol C Tables 4.2.6.8 and 6.1.1.4'
N N 0.0311 0.0180 'International Tables Vol C Tables 4.2.6.8 and 6.1.1.4'
O O 0.0492 0.0322 'International Tables Vol C Tables 4.2.6.8 and 6.1.1.4'
Zn Zn -1.5491 0.6778 'International Tables Vol C Tables 4.2.6.8 and 6.1.1.4'

loop_
_geom_angle_atom_site_label_1
_geom_angle_atom_site_label_2
_geom_angle_atom_site_label_3
_geom_angle
_geom_angle_site_symmetry_1
_geom_angle_site_symmetry_3
O4 Zn1 O2 104.53(16) . 4_576
O4 Zn1 N2 121.85(18) . .
O2 Zn1 N2 111.08(17) 4_576 .
O4 Zn1 N6 104.88(18) . 1_655
O2 Zn1 N6 105.50(19) 4_576 1_655
N2 Zn1 N6 107.78(19) . 1_655
O4 Zn2 N1 133.33(18) . 2
O4 Zn2 N3 107.36(18) . .
N1 Zn2 N3 112.77(19) 2 .
O4 Zn2 O1 98.25(16) . 4_576
N1 Zn2 O1 98.31(16) 2 4_576
N3 Zn2 O1 98.66(18) . 4_576
O4 Zn2 O3A 85.02(17) . 2
N1 Zn2 O3A 73.37(17) 2 2
N3 Zn2 O3A 88.6(2) . 2
O1 Zn2 O3A 170.69(17) 4_576 2
O4 Zn2 O3 85.02(17) . 2
N1 Zn2 O3 73.37(17) 2 2
N3 Zn2 O3 88.6(2) . 2
O1 Zn2 O3 170.69(17) 4_576 2
C10 O2 Zn1 132.4(4) . 4_575
Zn1 O4 Zn2 118.14(19) . .
C10 O1 Zn2 128.5(3) . 4_575
C7 N2 C6 104.4(4) . .
C7 N2 Zn1 132.1(4) . .
C6 N2 Zn1 123.3(4) . .
N5 N6 C11 105.4(5) . .
N5 N6 Zn1 125.7(4) . 1_455
C11 N6 Zn1 128.7(4) . 1_455
N1 C7 N2 114.5(5) . .
N1 C7 C8A 122.2(5) . .
N2 C7 C8A 123.3(5) . .
N1 C7 C8 122.2(5) . .
N2 C7 C8 123.3(5) . .
N1 C1 C2 131.3(5) . .
N1 C1 C6 107.5(4) . .
C2 C1 C6 121.1(5) . .
C11 N3 N4 106.2(5) . .
C11 N3 Zn2 133.8(4) . .
N4 N3 Zn2 120.0(4) . .
O1 C10 O2 124.9(5) . .
O1 C10 C3 118.9(5) . .
O2 C10 C3 116.2(5) . .
C7 N1 C1 104.8(4) . .
C7 N1 Zn2 121.1(4) . 2_545
C1 N1 Zn2 133.9(4) . 2_545
C3 C2 C1 117.3(5) . .
C3 C2 H2 121.4 . .
C1 C2 H2 121.4 . .
C5 C4 C3 121.6(5) . .
C5 C4 H4 119.2 . .
C3 C4 H4 119.2 . .
C2 C3 C4 121.0(5) . .
C2 C3 C10 120.7(5) . .
C4 C3 C10 118.3(5) . .
N2 C6 C5 129.7(5) . .
N2 C6 C1 108.8(5) . .
C5 C6 C1 121.5(5) . .
C4 C5 C6 117.5(5) . .
C4 C5 H5 121.2 . .
C6 C5 H5 121.2 . .
C15 N7 C14 120.4(6) . .
C15 N7 C13 121.7(7) . .
C14 N7 C13 117.9(7) . .
N4 N5 N6 110.7(5) . .
O5 C15 N7 123.6(8) . .
O5 C15 H15 118.2 . .
N7 C15 H15 118.2 . .
N7 C13 H13A 109.5 . .
N7 C13 H13B 109.5 . .
H13A C13 H13B 109.5 . .
N7 C13 H13C 109.5 . .
H13A C13 H13C 109.5 . .
H13B C13 H13C 109.5 . .
N3 C11 N6 110.3(5) . .
N3 C11 C12 125.3(6) . .
N6 C11 C12 124.3(6) . .
N5 N4 N3 107.3(5) . .
N7 C14 H14A 109.5 . .
N7 C14 H14B 109.5 . .
H14A C14 H14B 109.5 . .
N7 C14 H14C 109.5 . .
H14A C14 H14C 109.5 . .
H14B C14 H14C 109.5 . .
C11 C12 H12A 109.5 . .
C11 C12 H12B 109.5 . .
H12A C12 H12B 109.5 . .
C11 C12 H12C 109.5 . .
H12A C12 H12C 109.5 . .
H12B C12 H12C 109.5 . .
H6A O6 H6B 109.5 . .
C8 O3 Zn2 109.6(4) . 2_545
O3 C8 C7 105.1(5) . .
O3 C8 C9 80.1(9) . .
C7 C8 C9 103.2(9) . .
C8A O3A Zn2 109.6(4) . 2_545
O3A C8A C7 105.1(5) . .
O3A C8A C9A 106.2(6) . .
C7 C8A C9A 109.9(6) . .

loop_
_geom_bond_atom_site_label_1
_geom_bond_atom_site_label_2
_geom_bond_distance
_geom_bond_site_symmetry_2
Zn1 O4 1.918(4) .
Zn1 O2 1.955(4) 4_576
Zn1 N2 1.976(4) .
Zn1 N6 2.025(5) 1_655
Zn2 O4 1.928(4) .
Zn2 N1 1.998(4) 2
Zn2 N3 2.022(5) .
Zn2 O1 2.087(4) 4_576
Zn2 O3A 2.413(5) 2
Zn2 O3 2.413(5) 2
O2 C10 1.260(6) .
O2 Zn1 1.955(4) 4_575
O1 C10 1.263(6) .
O1 Zn2 2.087(4) 4_575
N2 C7 1.348(7) .
N2 C6 1.377(7) .
N6 N5 1.324(7) .
N6 C11 1.333(8) .
N6 Zn1 2.025(5) 1_455
C7 N1 1.335(7) .
C7 C8A 1.503(8) .
C7 C8 1.503(8) .
C1 N1 1.393(7) .
C1 C2 1.403(7) .
C1 C6 1.395(7) .
N3 C11 1.319(8) .
N3 N4 1.358(7) .
C10 C3 1.495(7) .
N1 Zn2 1.998(4) 2_545
C2 C3 1.389(7) .
C2 H2 0.9300 .
C4 C5 1.373(8) .
C4 C3 1.416(8) .
C4 H4 0.9300 .
C6 C5 1.399(8) .
C5 H5 0.9300 .
O5 C15 1.223(10) .
N7 C15 1.330(10) .
N7 C14 1.442(9) .
N7 C13 1.446(9) .
N5 N4 1.303(8) .
C15 H15 0.9300 .
C13 H13A 0.9600 .
C13 H13B 0.9600 .
C13 H13C 0.9600 .
C11 C12 1.487(9) .
C14 H14A 0.9600 .
C14 H14B 0.9600 .
C14 H14C 0.9600 .
C12 H12A 0.9600 .
C12 H12B 0.9600 .
C12 H12C 0.9600 .
O6 H6A 0.8499 .
O6 H6B 0.8498 .
O3 C8 1.440(8) .
O3 Zn2 2.413(5) 2_545
C8 C9 1.69(3) .
O3A C8A 1.440(8) .
O3A Zn2 2.413(5) 2_545
C8A C9A 1.575(13) .
